data_8104709
loop_
_publ_author_name
'Sun, Wei'
'Wang, Yan'
'Zhou, Xiao-ping'
'Zhang, Mu-xin'
'Yang, Jin-zhu'
'Liang, Di'

_publ_section_title
;
 Crystal structure of
 benzo[d][1,3]dioxol-5-yl-2-(6-methoxynaphthalen-2-yl)propanoate, C21H18O5
;
_journal_issue 4
_journal_name_full 'Zeitschrift f\"ur Kristallographie - New Crystal Structures'
_journal_page_first 779
_journal_page_last 780
_journal_paper_doi 10.1515/ncrs-2021-0116
_journal_volume 236
_journal_year 2021
_chemical_absolute_configuration ad
_chemical_formula_moiety 'C21 H18 O5'
_chemical_formula_sum 'C21 H18 O5'
_chemical_formula_weight 350.35
_chemical_name_systematic
; benzo[<i>d</i>][1,3]dioxol-5-yl
2-(6-methoxynaphthalen-2-yl)propanoate
;
_space_group_crystal_system monoclinic
_space_group_IT_number 4
_space_group_name_Hall 'P 2yb'
_space_group_name_H-M_alt 'P 1 21 1'
_atom_sites_solution_hydrogens geom
_cell_angle_alpha 90
_cell_angle_beta 93.435(2)
_cell_angle_gamma 90
_cell_formula_units_Z 2
_cell_length_a 9.1511(4)
_cell_length_b 5.6679(3)
_cell_length_c 16.7731(9)
_cell_measurement_reflns_used 7036
_cell_measurement_temperature 296(2)
_cell_measurement_theta_max 68.49
_cell_measurement_theta_min 2.64
_cell_volume 868.42(8)
_computing_structure_refinement 'SHELXL-2018/3 (Sheldrick, 2018)'
_computing_structure_solution 'SHELXT 2018/2 (Sheldrick, 2018)'
_diffrn_ambient_temperature 296(2)
_diffrn_measured_fraction_theta_full 0.998
_diffrn_measured_fraction_theta_max 0.998
_diffrn_measurement_device_type 'Bruker D8 VENTURE'
_diffrn_measurement_method '\f and \w scans'
_diffrn_radiation_type CuK\a
_diffrn_radiation_wavelength 1.54178
_diffrn_reflns_av_R_equivalents 0.0406
_diffrn_reflns_av_unetI/netI 0.0315
_diffrn_reflns_Laue_measured_fraction_full 0.998
_diffrn_reflns_Laue_measured_fraction_max 0.998
_diffrn_reflns_limit_h_max 10
_diffrn_reflns_limit_h_min -11
_diffrn_reflns_limit_k_max 6
_diffrn_reflns_limit_k_min -6
_diffrn_reflns_limit_l_max 20
_diffrn_reflns_limit_l_min -20
_diffrn_reflns_number 14578
_diffrn_reflns_point_group_measured_fraction_full 0.997
_diffrn_reflns_point_group_measured_fraction_max 0.997
_diffrn_reflns_theta_full 67.679
_diffrn_reflns_theta_max 68.495
_diffrn_reflns_theta_min 2.639
_exptl_absorpt_coefficient_mu 0.788
_exptl_crystal_colour colourless
_exptl_crystal_density_diffrn 1.340
_exptl_crystal_description block
_exptl_crystal_F_000 368
_exptl_crystal_size_max 0.160
_exptl_crystal_size_mid 0.150
_exptl_crystal_size_min 0.120
_exptl_transmission_factor_max 0.7531
_exptl_transmission_factor_min 0.6419
_refine_diff_density_max 0.218
_refine_diff_density_min -0.253
_refine_diff_density_rms 0.084
_refine_ls_abs_structure_details
;
 Flack x determined using 1091 quotients [(I+)-(I-)]/[(I+)+(I-)]
 (Parsons, Flack and Wagner, Acta Cryst. B69 (2013) 249-259).
;
_refine_ls_abs_structure_Flack 0.11(11)
_refine_ls_extinction_coef .
_refine_ls_extinction_method none
_refine_ls_goodness_of_fit_ref 1.069
_refine_ls_hydrogen_treatment constr
_refine_ls_matrix_type full
_refine_ls_number_parameters 237
_refine_ls_number_reflns 3182
_refine_ls_number_restraints 1
_refine_ls_restrained_S_all 1.069
_refine_ls_R_factor_all 0.0477
_refine_ls_R_factor_gt 0.0410
_refine_ls_shift/su_max 0.000
_refine_ls_shift/su_mean 0.000
_refine_ls_structure_factor_coef Fsqd
_refine_ls_weighting_details 'w=1/[\s^2^(Fo^2^)+(0.0812P)^2^] where P=(Fo^2^+2Fc^2^)/3'
_refine_ls_weighting_scheme calc
_refine_ls_wR_factor_gt 0.1139
_refine_ls_wR_factor_ref 0.1204
_reflns_Friedel_coverage 0.800
_reflns_Friedel_fraction_full 0.996
_reflns_Friedel_fraction_max 0.995
_reflns_number_gt 2705
_reflns_number_total 3182
_reflns_threshold_expression 'I > 2\s(I)'
_cod_data_source_file suppl_j_ncrs-2021-0116_suppl.cif
_cod_data_source_block a_a
_cod_original_sg_symbol_H-M 'P 21'
_cod_database_code 8104709
_shelx_space_group_comment
;
The symmetry employed for this shelxl refinement is uniquely defined
by the following loop, which should always be used as a source of
symmetry information in preference to the above space-group names.
They are only intended as comments.
;
_shelx_estimated_absorpt_t_min 0.884
_shelx_estimated_absorpt_t_max 0.911

loop_
_space_group_symop_operation_xyz
'x, y, z'
'-x, y+1/2, -z'

loop_
_atom_site_label
_atom_site_type_symbol
_atom_site_fract_x
_atom_site_fract_y
_atom_site_fract_z
_atom_site_U_iso_or_equiv
_atom_site_adp_type
_atom_site_occupancy
_atom_site_site_symmetry_order
_atom_site_calc_flag
_atom_site_refinement_flags_posn
_atom_site_refinement_flags_adp
_atom_site_refinement_flags_occupancy
_atom_site_disorder_assembly
_atom_site_disorder_group
O1 O 0.8702(2) 0.4082(4) -0.13037(14) 0.0781(6) Uani 1 1 d . . . . .
C1 C 0.9623(4) 0.2064(6) -0.1357(2) 0.0857(10) Uani 1 1 d . . . . .
H1A H 1.004512 0.204937 -0.186693 0.128 Uiso 1 1 calc R U . . .
H1B H 0.905430 0.065835 -0.129813 0.128 Uiso 1 1 calc R U . . .
H1C H 1.038908 0.212750 -0.094039 0.128 Uiso 1 1 calc R U . . .
O2 O 0.7303(4) 0.6910(9) 0.35086(17) 0.174(2) Uani 1 1 d . . . . .
C2 C 0.8013(3) 0.4413(5) -0.06060(17) 0.0618(7) Uani 1 1 d . . . . .
O4 O 0.8150(3) 0.7959(5) 0.66137(15) 0.0911(7) Uani 1 1 d . . . . .
C4 C 0.6420(3) 0.6997(5) 0.00671(19) 0.0641(7) Uani 1 1 d . . . . .
H4 H 0.585627 0.836180 0.006978 0.077 Uiso 1 1 calc R U . . .
O3 O 0.6102(2) 0.4312(4) 0.41733(14) 0.0752(6) Uani 1 1 d . . . . .
C3 C 0.7125(3) 0.6448(6) -0.05937(19) 0.0678(7) Uani 1 1 d . . . . .
H3 H 0.702475 0.741461 -0.104177 0.081 Uiso 1 1 calc R U . . .
O5 O 0.9948(2) 0.5118(5) 0.67856(13) 0.0858(7) Uani 1 1 d . . . . .
C5 C 0.6520(2) 0.5546(5) 0.07557(16) 0.0565(6) Uani 1 1 d . . . . .
C6 C 0.7398(3) 0.3488(4) 0.07346(17) 0.0571(6) Uani 1 1 d . . . . .
C7 C 0.8140(3) 0.2954(5) 0.00438(18) 0.0629(7) Uani 1 1 d . . . . .
H7 H 0.871719 0.160564 0.003016 0.075 Uiso 1 1 calc R U . . .
C9 C 0.6749(3) 0.2599(5) 0.20812(18) 0.0664(7) Uani 1 1 d . . . . .
H9 H 0.681949 0.160417 0.252267 0.080 Uiso 1 1 calc R U . . .
C8 C 0.7475(3) 0.2032(5) 0.14261(18) 0.0662(7) Uani 1 1 d . . . . .
H8 H 0.803582 0.066310 0.142933 0.079 Uiso 1 1 calc R U . . .
C10 C 0.5885(3) 0.4673(5) 0.21099(18) 0.0619(7) Uani 1 1 d . . . . .
C11 C 0.5785(3) 0.6087(5) 0.14506(18) 0.0593(7) Uani 1 1 d . . . . .
H11 H 0.521681 0.744661 0.145859 0.071 Uiso 1 1 calc R U . . .
C12 C 0.5137(3) 0.5211(6) 0.2873(2) 0.0702(8) Uani 1 1 d . . . . .
H12 H 0.457599 0.381253 0.301181 0.084 Uiso 1 1 calc R U . . .
C13 C 0.6302(3) 0.5624(7) 0.35340(19) 0.0775(9) Uani 1 1 d . . . . .
C14 C 0.4106(4) 0.7289(8) 0.2831(3) 0.0950(11) Uani 1 1 d . . . . .
H14A H 0.463138 0.868419 0.269444 0.142 Uiso 1 1 calc R U . . .
H14B H 0.369852 0.750589 0.333989 0.142 Uiso 1 1 calc R U . . .
H14C H 0.333130 0.700126 0.243096 0.142 Uiso 1 1 calc R U . . .
C15 C 0.7131(3) 0.4501(6) 0.48289(18) 0.0654(7) Uani 1 1 d . . . . .
C16 C 0.7019(3) 0.6350(6) 0.53592(19) 0.0689(7) Uani 1 1 d . . . . .
H16 H 0.629882 0.750197 0.528961 0.083 Uiso 1 1 calc R U . . .
C17 C 0.8034(3) 0.6380(5) 0.59936(18) 0.0648(7) Uani 1 1 d . . . . .
C18 C 0.9095(3) 0.4664(6) 0.61018(18) 0.0648(7) Uani 1 1 d . . . . .
C19 C 0.9197(3) 0.2837(6) 0.55801(19) 0.0710(8) Uani 1 1 d . . . . .
H19 H 0.991755 0.168751 0.565455 0.085 Uiso 1 1 calc R U . . .
C20 C 0.8176(3) 0.2765(6) 0.4931(2) 0.0696(7) Uani 1 1 d . . . . .
H20 H 0.820141 0.153706 0.456370 0.084 Uiso 1 1 calc R U . . .
C21 C 0.9468(4) 0.7325(8) 0.7062(2) 0.0866(10) Uani 1 1 d . . . . .
H21A H 1.021409 0.851297 0.699421 0.104 Uiso 1 1 calc R U . . .
H21B H 0.929056 0.722591 0.762536 0.104 Uiso 1 1 calc R U . . .

loop_
_atom_site_aniso_label
_atom_site_aniso_U_11
_atom_site_aniso_U_22
_atom_site_aniso_U_33
_atom_site_aniso_U_23
_atom_site_aniso_U_13
_atom_site_aniso_U_12
O1 0.0873(13) 0.0716(14) 0.0751(13) 0.0051(10) 0.0021(11) 0.0073(11)
C1 0.098(2) 0.0661(19) 0.094(2) -0.0031(17) 0.0182(19) -0.0001(17)
O2 0.172(3) 0.256(5) 0.0877(19) 0.047(2) -0.0338(19) -0.160(4)
C2 0.0626(14) 0.0545(14) 0.0668(17) -0.0025(13) -0.0077(12) -0.0033(12)
O4 0.0884(14) 0.0938(17) 0.0910(15) -0.0157(14) 0.0044(11) 0.0280(14)
C4 0.0586(14) 0.0490(14) 0.0825(19) 0.0054(12) -0.0127(13) 0.0054(11)
O3 0.0559(10) 0.0779(14) 0.0915(15) 0.0115(12) 0.0015(9) -0.0137(10)
C3 0.0695(16) 0.0582(15) 0.0736(17) 0.0094(13) -0.0119(14) 0.0012(13)
O5 0.0841(14) 0.1012(18) 0.0716(13) 0.0022(12) 0.0004(10) 0.0287(13)
C5 0.0495(12) 0.0457(12) 0.0722(16) 0.0003(12) -0.0138(11) -0.0033(10)
C6 0.0533(12) 0.0451(13) 0.0714(16) -0.0026(12) -0.0088(11) -0.0014(10)
C7 0.0648(14) 0.0487(13) 0.0736(17) -0.0014(12) -0.0096(12) 0.0025(12)
C9 0.0668(15) 0.0597(16) 0.0718(18) 0.0073(13) -0.0030(13) 0.0006(13)
C8 0.0676(16) 0.0477(14) 0.0820(19) 0.0071(13) -0.0070(14) 0.0085(12)
C10 0.0477(12) 0.0590(14) 0.0776(18) -0.0011(14) -0.0072(11) -0.0081(11)
C11 0.0468(12) 0.0495(14) 0.0800(17) -0.0041(12) -0.0098(11) 0.0008(10)
C12 0.0542(13) 0.0753(19) 0.0812(18) -0.0054(15) 0.0057(12) -0.0151(13)
C13 0.0662(16) 0.092(2) 0.0747(19) -0.0045(17) 0.0098(14) -0.0291(17)
C14 0.078(2) 0.097(3) 0.112(3) -0.009(2) 0.0214(19) 0.0029(19)
C15 0.0491(13) 0.0683(17) 0.0795(18) 0.0103(15) 0.0091(12) -0.0034(12)
C16 0.0537(14) 0.0662(17) 0.088(2) 0.0056(15) 0.0121(13) 0.0139(12)
C17 0.0576(14) 0.0626(15) 0.0757(17) 0.0032(14) 0.0160(12) 0.0068(12)
C18 0.0576(13) 0.0692(17) 0.0690(16) 0.0105(14) 0.0149(12) 0.0096(13)
C19 0.0679(16) 0.0656(17) 0.0805(19) 0.0110(15) 0.0132(14) 0.0166(14)
C20 0.0688(16) 0.0577(15) 0.0837(19) 0.0004(14) 0.0161(14) 0.0030(13)
C21 0.088(2) 0.098(2) 0.074(2) -0.0006(18) 0.0047(16) 0.0143(19)

loop_
_atom_type_symbol
_atom_type_description
_atom_type_scat_dispersion_real
_atom_type_scat_dispersion_imag
_atom_type_scat_source
C C 0.0181 0.0091 'International Tables Vol C Tables 4.2.6.8 and 6.1.1.4'
H H 0.0000 0.0000 'International Tables Vol C Tables 4.2.6.8 and 6.1.1.4'
O O 0.0492 0.0322 'International Tables Vol C Tables 4.2.6.8 and 6.1.1.4'

loop_
_geom_angle_atom_site_label_1
_geom_angle_atom_site_label_2
_geom_angle_atom_site_label_3
_geom_angle
_geom_angle_site_symmetry_1
_geom_angle_site_symmetry_3
C2 O1 C1 117.7(2) . .
C7 C2 O1 125.0(3) . .
C7 C2 C3 120.3(3) . .
O1 C2 C3 114.7(2) . .
C17 O4 C21 105.1(3) . .
C3 C4 C5 121.6(3) . .
C13 O3 C15 118.0(2) . .
C4 C3 C2 120.2(3) . .
C18 O5 C21 105.6(2) . .
C11 C5 C4 122.4(2) . .
C11 C5 C6 119.8(2) . .
C4 C5 C6 117.8(2) . .
C7 C6 C5 119.9(2) . .
C7 C6 C8 122.9(2) . .
C5 C6 C8 117.2(2) . .
C2 C7 C6 120.2(3) . .
C8 C9 C10 121.7(3) . .
C9 C8 C6 121.4(2) . .
C11 C10 C9 118.0(3) . .
C11 C10 C12 123.6(3) . .
C9 C10 C12 118.4(3) . .
C10 C11 C5 121.9(2) . .
C14 C12 C13 109.0(3) . .
C14 C12 C10 115.5(3) . .
C13 C12 C10 108.4(2) . .
O2 C13 O3 121.6(3) . .
O2 C13 C12 126.0(3) . .
O3 C13 C12 112.4(2) . .
C20 C15 C16 122.7(3) . .
C20 C15 O3 118.0(3) . .
C16 C15 O3 119.2(3) . .
C17 C16 C15 115.9(2) . .
C16 C17 O4 128.0(3) . .
C16 C17 C18 122.2(3) . .
O4 C17 C18 109.8(3) . .
C19 C18 O5 128.4(3) . .
C19 C18 C17 121.8(3) . .
O5 C18 C17 109.8(3) . .
C18 C19 C20 117.1(3) . .
C15 C20 C19 120.3(3) . .
O5 C21 O4 108.6(3) . .

loop_
_geom_bond_atom_site_label_1
_geom_bond_atom_site_label_2
_geom_bond_distance
_geom_bond_site_symmetry_2
O1 C2 1.375(4) .
O1 C1 1.427(4) .
O2 C13 1.173(4) .
C2 C7 1.368(4) .
C2 C3 1.412(4) .
O4 C17 1.372(4) .
O4 C21 1.429(4) .
C4 C3 1.352(5) .
C4 C5 1.416(4) .
O3 C13 1.327(4) .
O3 C15 1.408(4) .
O5 C18 1.372(4) .
O5 C21 1.413(5) .
C5 C11 1.414(4) .
C5 C6 1.418(3) .
C6 C7 1.411(4) .
C6 C8 1.422(4) .
C9 C8 1.356(4) .
C9 C10 1.419(4) .
C10 C11 1.365(4) .
C10 C12 1.518(4) .
C12 C14 1.509(5) .
C12 C13 1.510(4) .
C15 C20 1.376(4) .
C15 C16 1.382(4) .
C16 C17 1.370(4) .
C17 C18 1.378(4) .
C18 C19 1.363(5) .
C19 C20 1.392(4) .

loop_
_geom_torsion_atom_site_label_1
_geom_torsion_atom_site_label_2
_geom_torsion_atom_site_label_3
_geom_torsion_atom_site_label_4
_geom_torsion
_geom_torsion_site_symmetry_1
_geom_torsion_site_symmetry_2
_geom_torsion_site_symmetry_3
_geom_torsion_site_symmetry_4
C1 O1 C2 C7 0.0(4) . . . .
C1 O1 C2 C3 179.7(2) . . . .
C5 C4 C3 C2 -1.3(4) . . . .
C7 C2 C3 C4 1.5(4) . . . .
O1 C2 C3 C4 -178.3(3) . . . .
C3 C4 C5 C11 -179.7(3) . . . .
C3 C4 C5 C6 0.5(4) . . . .
C11 C5 C6 C7 -179.6(2) . . . .
C4 C5 C6 C7 0.3(3) . . . .
C11 C5 C6 C8 0.8(3) . . . .
C4 C5 C6 C8 -179.3(2) . . . .
O1 C2 C7 C6 179.0(2) . . . .
C3 C2 C7 C6 -0.7(4) . . . .
C5 C6 C7 C2 -0.1(4) . . . .
C8 C6 C7 C2 179.4(2) . . . .
C10 C9 C8 C6 -0.3(4) . . . .
C7 C6 C8 C9 179.9(3) . . . .
C5 C6 C8 C9 -0.5(4) . . . .
C8 C9 C10 C11 0.8(4) . . . .
C8 C9 C10 C12 -178.5(2) . . . .
C9 C10 C11 C5 -0.5(4) . . . .
C12 C10 C11 C5 178.9(2) . . . .
C4 C5 C11 C10 179.8(2) . . . .
C6 C5 C11 C10 -0.4(3) . . . .
C11 C10 C12 C14 7.1(4) . . . .
C9 C10 C12 C14 -173.5(3) . . . .
C11 C10 C12 C13 -115.4(3) . . . .
C9 C10 C12 C13 63.9(3) . . . .
C15 O3 C13 O2 0.0(6) . . . .
C15 O3 C13 C12 178.9(3) . . . .
C14 C12 C13 O2 -75.5(6) . . . .
C10 C12 C13 O2 50.9(6) . . . .
C14 C12 C13 O3 105.6(4) . . . .
C10 C12 C13 O3 -128.0(3) . . . .
C13 O3 C15 C20 -101.2(4) . . . .
C13 O3 C15 C16 81.4(4) . . . .
C20 C15 C16 C17 1.0(4) . . . .
O3 C15 C16 C17 178.3(2) . . . .
C15 C16 C17 O4 -178.1(3) . . . .
C15 C16 C17 C18 -0.5(4) . . . .
C21 O4 C17 C16 -174.5(3) . . . .
C21 O4 C17 C18 7.7(4) . . . .
C21 O5 C18 C19 174.8(3) . . . .
C21 O5 C18 C17 -5.6(3) . . . .
C16 C17 C18 C19 0.2(4) . . . .
O4 C17 C18 C19 178.2(3) . . . .
C16 C17 C18 O5 -179.4(3) . . . .
O4 C17 C18 O5 -1.4(3) . . . .
O5 C18 C19 C20 179.2(3) . . . .
C17 C18 C19 C20 -0.3(4) . . . .
C16 C15 C20 C19 -1.1(4) . . . .
O3 C15 C20 C19 -178.4(3) . . . .
C18 C19 C20 C15 0.7(4) . . . .
C18 O5 C21 O4 10.4(4) . . . .
C17 O4 C21 O5 -11.2(4) . . . .
